data_2236403
loop_
_publ_author_name
'Kireenko, Marina M.'
'Zaitsev, Kirill V.'
'Churakov, Andrei V.'
'Zaitseva, Galina S.'
'Karlov, Sergey S.'

_publ_section_title
;
 6-Benzyl-2-methyl-1,3-bis(pentafluorophenyl)-1,3,6,2-triazaalumocane
;
_journal_coeditor_code IS5205
_journal_issue 11
_journal_name_full 'Acta Crystallographica Section E'
_journal_page_first m1385
_journal_page_last m1386
_journal_paper_doi 10.1107/S1600536812042560
_journal_volume 68
_journal_year 2012
_chemical_formula_iupac '[Al (C H3) (C23 H15 F10 N3)]'
_chemical_formula_moiety 'C24 H18 Al F10 N3'
_chemical_formula_sum 'C24 H18 Al F10 N3'
_chemical_formula_weight 565.39
_chemical_name_common
;
6-Benzyl-2-methyl-1,3-bis(pentafluorophenyl)-1,3,6,2-triazaalumocane
;
_chemical_name_systematic
;
[<i>N</i>-Benzyl-<i>N</i>,<i>N</i>-bis(pentafluorophenylanide)ethyl]amine
-methylaluminium(III)
;
_space_group_IT_number 14
_symmetry_cell_setting monoclinic
_symmetry_space_group_name_Hall '-P 2ybc'
_symmetry_space_group_name_H-M 'P 1 21/c 1'
_atom_sites_solution_hydrogens difmap
_atom_sites_solution_primary direct
_atom_sites_solution_secondary difmap
_audit_creation_method SHELXL-97
_cell_angle_alpha 90.00
_cell_angle_beta 100.809(2)
_cell_angle_gamma 90.00
_cell_formula_units_Z 4
_cell_length_a 7.9530(14)
_cell_length_b 33.577(6)
_cell_length_c 8.7247(15)
_cell_measurement_reflns_used 8521
_cell_measurement_temperature 173(2)
_cell_measurement_theta_max 28.102
_cell_measurement_theta_min 2.453
_cell_volume 2288.5(7)
_computing_cell_refinement 'SAINT (Bruker, 2008)'
_computing_data_collection '<i>APEX2</i> (Bruker, 2008)'
_computing_data_reduction 'SAINT (Bruker, 2008)'
_computing_molecular_graphics 'SHELXTL (Sheldrick, 2008)'
_computing_publication_material 'SHELXTL (Sheldrick, 2008)'
_computing_structure_refinement 'SHELXTL (Sheldrick, 2008)'
_computing_structure_solution 'SHELXTL (Sheldrick, 2008)'
_diffrn_ambient_temperature 173(2)
_diffrn_measured_fraction_theta_full 0.996
_diffrn_measured_fraction_theta_max 0.996
_diffrn_measurement_device_type 'Bruker SMART APEXII'
_diffrn_measurement_method \w
_diffrn_radiation_monochromator graphite
_diffrn_radiation_source 'fine-focus sealed tube'
_diffrn_radiation_type MoK\a
_diffrn_radiation_wavelength 0.71073
_diffrn_reflns_av_R_equivalents 0.0206
_diffrn_reflns_av_sigmaI/netI 0.0187
_diffrn_reflns_limit_h_max 10
_diffrn_reflns_limit_h_min -10
_diffrn_reflns_limit_k_max 42
_diffrn_reflns_limit_k_min -42
_diffrn_reflns_limit_l_max 11
_diffrn_reflns_limit_l_min -11
_diffrn_reflns_number 19211
_diffrn_reflns_theta_full 26.99
_diffrn_reflns_theta_max 26.99
_diffrn_reflns_theta_min 2.43
_diffrn_standards_decay_% 0
_diffrn_standards_interval_time 0
_diffrn_standards_number 0
_exptl_absorpt_coefficient_mu 0.191
_exptl_absorpt_correction_T_max 0.9905
_exptl_absorpt_correction_T_min 0.9629
_exptl_absorpt_correction_type multi-scan
_exptl_absorpt_process_details '(SADABS; Bruker, 2008)'
_exptl_crystal_colour colourless
_exptl_crystal_density_diffrn 1.641
_exptl_crystal_density_method 'not measured'
_exptl_crystal_description plate
_exptl_crystal_F_000 1144
_exptl_crystal_size_max 0.20
_exptl_crystal_size_mid 0.20
_exptl_crystal_size_min 0.05
_refine_diff_density_max 0.359
_refine_diff_density_min -0.264
_refine_ls_extinction_method none
_refine_ls_goodness_of_fit_ref 1.023
_refine_ls_hydrogen_treatment refall
_refine_ls_matrix_type full
_refine_ls_number_parameters 415
_refine_ls_number_reflns 4972
_refine_ls_number_restraints 0
_refine_ls_restrained_S_all 1.023
_refine_ls_R_factor_all 0.0427
_refine_ls_R_factor_gt 0.0362
_refine_ls_shift/su_max 0.000
_refine_ls_shift/su_mean 0.000
_refine_ls_structure_factor_coef Fsqd
_refine_ls_weighting_details 'calc w=1/[\s^2^(Fo^2^)+(0.0439P)^2^+1.3304P] where P=(Fo^2^+2Fc^2^)/3'
_refine_ls_weighting_scheme calc
_refine_ls_wR_factor_gt 0.0909
_refine_ls_wR_factor_ref 0.0944
_reflns_number_gt 4317
_reflns_number_total 4972
_reflns_threshold_expression I>2\s(I)
_cod_data_source_file is5205.cif
_cod_data_source_block global
_cod_original_sg_symbol_H-M 'P 21/c'
_cod_database_code 2236403

loop_
_symmetry_equiv_pos_as_xyz
'x, y, z'
'-x, y+1/2, -z+1/2'
'-x, -y, -z'
'x, -y-1/2, z-1/2'

loop_
_atom_site_type_symbol
_atom_site_label
_atom_site_fract_x
_atom_site_fract_y
_atom_site_fract_z
_atom_site_U_iso_or_equiv
_atom_site_adp_type
_atom_site_calc_flag
_atom_site_occupancy
_atom_site_symmetry_multiplicity
Al Al1 0.55982(6) 0.117782(13) 0.49859(5) 0.02089(11) Uani d 1 1
N N1 0.60780(16) 0.16461(4) 0.39907(14) 0.0223(3) Uani d 1 1
N N2 0.68539(17) 0.07207(4) 0.47836(15) 0.0254(3) Uani d 1 1
N N3 0.74288(16) 0.13396(4) 0.67940(14) 0.0214(3) Uani d 1 1
C C1 0.6675(2) 0.15076(5) 0.81197(18) 0.0247(3) Uani d 1 1
C C2 0.7938(2) 0.16032(5) 0.95983(18) 0.0267(3) Uani d 1 1
C C3 0.8602(2) 0.19843(5) 0.9886(2) 0.0308(4) Uani d 1 1
C C4 0.9723(2) 0.20708(6) 1.1272(2) 0.0375(4) Uani d 1 1
C C5 1.0209(2) 0.17743(7) 1.2368(2) 0.0408(5) Uani d 1 1
C C6 0.9549(3) 0.13976(7) 1.2102(2) 0.0407(5) Uani d 1 1
C C7 0.8404(2) 0.13109(6) 1.0735(2) 0.0340(4) Uani d 1 1
C C10 0.3337(2) 0.11830(6) 0.5555(2) 0.0304(4) Uani d 1 1
C C11 0.84769(19) 0.16404(5) 0.61234(18) 0.0236(3) Uani d 1 1
C C12 0.7313(2) 0.19083(5) 0.49746(18) 0.0232(3) Uani d 1 1
C C13 0.51390(18) 0.17824(5) 0.26115(17) 0.0212(3) Uani d 1 1
C C14 0.4895(2) 0.21746(5) 0.20674(18) 0.0235(3) Uani d 1 1
C C15 0.3887(2) 0.22716(5) 0.06498(19) 0.0261(3) Uani d 1 1
C C16 0.3087(2) 0.19796(5) -0.03367(18) 0.0279(3) Uani d 1 1
C C17 0.3261(2) 0.15883(5) 0.01513(18) 0.0257(3) Uani d 1 1
C C18 0.4249(2) 0.15007(5) 0.15781(18) 0.0235(3) Uani d 1 1
C C21 0.8424(2) 0.09669(5) 0.72549(19) 0.0258(3) Uani d 1 1
C C22 0.8566(2) 0.07283(5) 0.58014(19) 0.0270(3) Uani d 1 1
C C23 0.6498(2) 0.04053(5) 0.37471(18) 0.0274(3) Uani d 1 1
C C24 0.7699(2) 0.01889(5) 0.3099(2) 0.0338(4) Uani d 1 1
C C25 0.7253(3) -0.01322(6) 0.2104(2) 0.0405(5) Uani d 1 1
C C26 0.5577(3) -0.02420(5) 0.1651(2) 0.0408(5) Uani d 1 1
C C27 0.4342(3) -0.00290(5) 0.2209(2) 0.0371(4) Uani d 1 1
C C28 0.4803(2) 0.02780(5) 0.3244(2) 0.0304(4) Uani d 1 1
F F14 0.56225(13) 0.24841(3) 0.29513(11) 0.0310(2) Uani d 1 1
F F15 0.36334(13) 0.26570(3) 0.02492(12) 0.0354(2) Uani d 1 1
F F16 0.21053(13) 0.20771(3) -0.17192(11) 0.0392(3) Uani d 1 1
F F17 0.24581(13) 0.12973(3) -0.07535(12) 0.0371(2) Uani d 1 1
F F18 0.43879(13) 0.11143(3) 0.20488(11) 0.0309(2) Uani d 1 1
F F24 0.93701(14) 0.02933(4) 0.34006(13) 0.0452(3) Uani d 1 1
F F25 0.84828(18) -0.03270(4) 0.15369(15) 0.0569(4) Uani d 1 1
F F26 0.51315(19) -0.05520(3) 0.06690(14) 0.0553(4) Uani d 1 1
F F27 0.26773(16) -0.01208(3) 0.17435(14) 0.0492(3) Uani d 1 1
F F28 0.35477(13) 0.04643(3) 0.37978(13) 0.0382(3) Uani d 1 1
H H112 0.917(2) 0.1790(5) 0.6947(19) 0.018(4) Uiso d 1 1
H H122 0.803(2) 0.2058(5) 0.436(2) 0.020(4) Uiso d 1 1
H H121 0.675(2) 0.2111(5) 0.554(2) 0.020(4) Uiso d 1 1
H H222 0.894(2) 0.0457(6) 0.615(2) 0.027(5) Uiso d 1 1
H H3 0.833(2) 0.2184(5) 0.912(2) 0.025(4) Uiso d 1 1
H H12 0.605(2) 0.1750(6) 0.774(2) 0.030(5) Uiso d 1 1
H H111 0.921(2) 0.1507(5) 0.558(2) 0.024(4) Uiso d 1 1
H H212 0.778(2) 0.0818(5) 0.790(2) 0.028(5) Uiso d 1 1
H H221 0.950(2) 0.0841(6) 0.530(2) 0.028(5) Uiso d 1 1
H H11 0.585(2) 0.1307(6) 0.834(2) 0.031(5) Uiso d 1 1
H H211 0.955(2) 0.1031(6) 0.787(2) 0.029(5) Uiso d 1 1
H H7 0.792(2) 0.1051(6) 1.055(2) 0.031(5) Uiso d 1 1
H H103 0.310(3) 0.1447(7) 0.596(3) 0.050(6) Uiso d 1 1
H H4 1.012(3) 0.2322(7) 1.140(2) 0.036(5) Uiso d 1 1
H H5 1.097(3) 0.1834(6) 1.326(3) 0.045(6) Uiso d 1 1
H H102 0.322(3) 0.0973(7) 0.630(3) 0.048(6) Uiso d 1 1
H H6 0.982(3) 0.1182(7) 1.285(3) 0.060(7) Uiso d 1 1
H H101 0.255(3) 0.1136(8) 0.465(3) 0.064(7) Uiso d 1 1

loop_
_atom_site_aniso_label
_atom_site_aniso_U_11
_atom_site_aniso_U_22
_atom_site_aniso_U_33
_atom_site_aniso_U_12
_atom_site_aniso_U_13
_atom_site_aniso_U_23
Al1 0.0208(2) 0.0198(2) 0.0209(2) 0.00011(17) 0.00084(17) 0.00025(17)
N1 0.0248(6) 0.0209(6) 0.0193(6) -0.0020(5) -0.0004(5) 0.0001(5)
N2 0.0265(7) 0.0217(6) 0.0254(7) 0.0034(5) -0.0016(5) -0.0024(5)
N3 0.0222(6) 0.0213(6) 0.0201(6) 0.0019(5) 0.0022(5) -0.0006(5)
C1 0.0233(7) 0.0286(8) 0.0216(7) 0.0019(6) 0.0028(6) -0.0012(6)
C2 0.0231(7) 0.0362(9) 0.0208(7) 0.0034(6) 0.0042(6) -0.0041(6)
C3 0.0287(8) 0.0338(9) 0.0293(8) 0.0055(7) 0.0038(7) -0.0060(7)
C4 0.0307(9) 0.0450(11) 0.0368(10) -0.0016(8) 0.0066(7) -0.0164(8)
C5 0.0278(9) 0.0717(14) 0.0219(8) 0.0035(9) 0.0016(7) -0.0107(9)
C6 0.0403(10) 0.0600(13) 0.0212(8) 0.0057(9) 0.0042(7) 0.0045(8)
C7 0.0361(9) 0.0418(10) 0.0242(8) 0.0004(8) 0.0059(7) 0.0013(7)
C10 0.0238(8) 0.0363(10) 0.0303(9) 0.0002(7) 0.0031(7) 0.0010(8)
C11 0.0217(7) 0.0258(8) 0.0223(7) -0.0029(6) 0.0020(6) -0.0018(6)
C12 0.0238(7) 0.0222(7) 0.0230(7) -0.0033(6) 0.0024(6) -0.0022(6)
C13 0.0200(7) 0.0241(7) 0.0201(7) 0.0002(6) 0.0051(5) 0.0007(6)
C14 0.0241(7) 0.0227(7) 0.0237(7) -0.0022(6) 0.0049(6) -0.0006(6)
C15 0.0261(8) 0.0254(8) 0.0273(8) 0.0012(6) 0.0065(6) 0.0075(6)
C16 0.0229(7) 0.0391(9) 0.0205(7) 0.0007(7) 0.0007(6) 0.0063(7)
C17 0.0232(7) 0.0313(8) 0.0223(7) -0.0039(6) 0.0034(6) -0.0045(6)
C18 0.0250(7) 0.0221(7) 0.0236(7) 0.0008(6) 0.0054(6) -0.0003(6)
C21 0.0262(8) 0.0249(8) 0.0237(8) 0.0044(6) -0.0018(6) 0.0008(6)
C22 0.0256(8) 0.0256(8) 0.0274(8) 0.0059(6) -0.0017(6) -0.0017(6)
C23 0.0370(9) 0.0188(7) 0.0238(8) 0.0026(6) -0.0005(6) 0.0020(6)
C24 0.0374(9) 0.0299(9) 0.0310(9) 0.0079(7) -0.0020(7) -0.0021(7)
C25 0.0567(12) 0.0293(9) 0.0326(9) 0.0163(8) 0.0013(8) -0.0025(7)
C26 0.0650(13) 0.0200(8) 0.0313(9) 0.0015(8) -0.0064(9) -0.0029(7)
C27 0.0492(11) 0.0227(8) 0.0343(9) -0.0062(8) -0.0050(8) 0.0036(7)
C28 0.0389(9) 0.0200(8) 0.0302(8) -0.0011(7) 0.0008(7) 0.0029(6)
F14 0.0387(5) 0.0212(5) 0.0299(5) -0.0042(4) -0.0014(4) 0.0004(4)
F15 0.0387(6) 0.0295(5) 0.0362(5) 0.0026(4) 0.0024(4) 0.0130(4)
F16 0.0365(6) 0.0502(7) 0.0257(5) -0.0025(5) -0.0074(4) 0.0107(5)
F17 0.0392(6) 0.0393(6) 0.0286(5) -0.0072(4) -0.0045(4) -0.0082(4)
F18 0.0384(5) 0.0214(5) 0.0300(5) -0.0022(4) -0.0009(4) -0.0010(4)
F24 0.0363(6) 0.0525(7) 0.0453(6) 0.0106(5) 0.0041(5) -0.0165(5)
F25 0.0693(8) 0.0504(7) 0.0465(7) 0.0275(6) -0.0010(6) -0.0186(6)
F26 0.0880(10) 0.0271(6) 0.0431(7) 0.0011(6) -0.0074(6) -0.0131(5)
F27 0.0533(7) 0.0347(6) 0.0531(7) -0.0174(5) -0.0067(6) -0.0040(5)
F28 0.0328(5) 0.0360(6) 0.0452(6) -0.0056(4) 0.0054(5) -0.0057(5)

loop_
_atom_type_symbol
_atom_type_description
_atom_type_scat_dispersion_real
_atom_type_scat_dispersion_imag
_atom_type_scat_source
C C 0.0033 0.0016 'International Tables Vol C Tables 4.2.6.8 and 6.1.1.4'
H H 0.0000 0.0000 'International Tables Vol C Tables 4.2.6.8 and 6.1.1.4'
N N 0.0061 0.0033 'International Tables Vol C Tables 4.2.6.8 and 6.1.1.4'
F F 0.0171 0.0103 'International Tables Vol C Tables 4.2.6.8 and 6.1.1.4'
Al Al 0.0645 0.0514 'International Tables Vol C Tables 4.2.6.8 and 6.1.1.4'

loop_
_geom_angle_atom_site_label_1
_geom_angle_atom_site_label_2
_geom_angle_atom_site_label_3
_geom_angle
N2 Al1 N1 119.38(6)
N2 Al1 C10 124.64(7)
N1 Al1 C10 112.86(7)
N2 Al1 N3 88.55(6)
N1 Al1 N3 87.50(6)
C10 Al1 N3 111.33(7)
N2 Al1 F18 86.80(5)
N1 Al1 F18 71.20(4)
C10 Al1 F18 93.65(6)
N3 Al1 F18 152.24(5)
C13 N1 C12 120.47(12)
C13 N1 Al1 124.31(10)
C12 N1 Al1 113.87(9)
C23 N2 C22 117.19(13)
C23 N2 Al1 130.18(11)
C22 N2 Al1 112.29(10)
C21 N3 C11 111.39(12)
C21 N3 C1 111.92(12)
C11 N3 C1 112.20(12)
C21 N3 Al1 104.70(9)
C11 N3 Al1 104.48(9)
C1 N3 Al1 111.67(9)
N3 C1 C2 115.91(12)
N3 C1 H12 107.5(11)
C2 C1 H12 109.0(11)
N3 C1 H11 105.8(11)
C2 C1 H11 109.8(11)
H12 C1 H11 108.7(15)
C3 C2 C7 118.60(15)
C3 C2 C1 121.23(15)
C7 C2 C1 120.12(16)
C2 C3 C4 120.60(18)
C2 C3 H3 119.8(11)
C4 C3 H3 119.5(11)
C5 C4 C3 120.01(19)
C5 C4 H4 122.9(13)
C3 C4 H4 117.1(13)
C6 C5 C4 119.88(17)
C6 C5 H5 121.3(14)
C4 C5 H5 118.9(14)
C5 C6 C7 120.41(19)
C5 C6 H6 123.0(15)
C7 C6 H6 116.6(15)
C6 C7 C2 120.45(19)
C6 C7 H7 121.0(12)
C2 C7 H7 118.6(12)
Al1 C10 H103 109.9(13)
Al1 C10 H102 111.6(13)
H103 C10 H102 111.6(19)
Al1 C10 H101 106.8(16)
H103 C10 H101 108(2)
H102 C10 H101 108(2)
N3 C11 C12 109.96(12)
N3 C11 H112 110.2(10)
C12 C11 H112 112.0(10)
N3 C11 H111 108.8(11)
C12 C11 H111 108.3(11)
H112 C11 H111 107.5(14)
N1 C12 C11 106.70(12)
N1 C12 H122 112.0(10)
C11 C12 H122 108.6(10)
N1 C12 H121 112.8(10)
C11 C12 H121 110.5(10)
H122 C12 H121 106.2(14)
N1 C13 C14 129.02(14)
N1 C13 C18 117.72(14)
C14 C13 C18 113.25(13)
F14 C14 C15 116.26(14)
F14 C14 C13 120.67(13)
C15 C14 C13 123.05(14)
F15 C15 C16 119.51(14)
F15 C15 C14 119.53(14)
C16 C15 C14 120.92(15)
F16 C16 C15 120.50(15)
F16 C16 C17 120.99(15)
C15 C16 C17 118.46(14)
F17 C17 C18 120.41(15)
F17 C17 C16 120.21(14)
C18 C17 C16 119.37(14)
F18 C18 C17 118.59(13)
F18 C18 C13 116.52(13)
C17 C18 C13 124.89(15)
N3 C21 C22 109.57(12)
N3 C21 H212 106.1(11)
C22 C21 H212 110.1(11)
N3 C21 H211 110.3(11)
C22 C21 H211 111.8(11)
H212 C21 H211 108.7(15)
N2 C22 C21 107.78(13)
N2 C22 H222 111.0(10)
C21 C22 H222 107.3(11)
N2 C22 H221 114.4(10)
C21 C22 H221 110.1(11)
H222 C22 H221 106.0(15)
N2 C23 C24 126.01(16)
N2 C23 C28 120.22(15)
C24 C23 C28 113.77(15)
F24 C24 C25 116.72(16)
F24 C24 C23 120.44(15)
C25 C24 C23 122.82(17)
F25 C25 C26 119.94(17)
F25 C25 C24 119.32(19)
C26 C25 C24 120.70(18)
F26 C26 C25 121.03(19)
F26 C26 C27 120.31(18)
C25 C26 C27 118.66(16)
F27 C27 C28 119.72(18)
F27 C27 C26 120.11(16)
C28 C27 C26 120.17(18)
F28 C28 C27 117.51(16)
F28 C28 C23 118.72(14)
C27 C28 C23 123.77(17)
C18 F18 Al1 102.48(8)

loop_
_geom_bond_atom_site_label_1
_geom_bond_atom_site_label_2
_geom_bond_distance
Al1 N2 1.8575(14)
Al1 N1 1.8697(14)
Al1 C10 1.9536(18)
Al1 N3 2.0104(13)
Al1 F18 2.5717(11)
N1 C13 1.3704(19)
N1 C12 1.4700(19)
N2 C23 1.387(2)
N2 C22 1.480(2)
N3 C21 1.4947(19)
N3 C11 1.497(2)
N3 C1 1.5086(19)
C1 C2 1.514(2)
C1 H12 0.976(19)
C1 H11 0.99(2)
C2 C3 1.389(2)
C2 C7 1.395(2)
C3 C4 1.392(2)
C3 H3 0.946(19)
C4 C5 1.384(3)
C4 H4 0.90(2)
C5 C6 1.372(3)
C5 H5 0.91(2)
C6 C7 1.390(3)
C6 H6 0.97(3)
C7 H7 0.96(2)
C10 H103 0.98(2)
C10 H102 0.98(2)
C10 H101 0.92(3)
C11 C12 1.524(2)
C11 H112 0.963(17)
C11 H111 0.931(19)
C12 H122 0.990(17)
C12 H121 0.995(17)
C13 C14 1.401(2)
C13 C18 1.403(2)
C14 F14 1.3573(17)
C14 C15 1.381(2)
C15 F15 1.3457(18)
C15 C16 1.379(2)
C16 F16 1.3486(18)
C16 C17 1.380(2)
C17 F17 1.3404(18)
C17 C18 1.373(2)
C18 F18 1.3591(18)
C21 C22 1.522(2)
C21 H212 0.972(19)
C21 H211 0.980(19)
C22 H222 0.987(19)
C22 H221 1.004(19)
C23 C24 1.401(2)
C23 C28 1.404(2)
C24 F24 1.352(2)
C24 C25 1.388(3)
C25 F25 1.345(2)
C25 C26 1.368(3)
C26 F26 1.353(2)
C26 C27 1.375(3)
C27 F27 1.346(2)
C27 C28 1.374(2)
C28 F28 1.342(2)
